data_7009334
loop_
_publ_author_name
'He, Zhicong'
'Chaimungkalanont, P. Jinny'
'Craig, Donald C.'
'Colbran, Stephen B.'

_publ_section_title
;
 Copper(II) complexes of 6-hydroxymethyl-substituted
 tris(2-pyridylmethyl)amine ligands
;
_journal_issue 9
_journal_name_full 'Journal of the Chemical Society, Dalton Transactions'
_journal_page_first 1419
_journal_paper_doi 10.1039/b000092m
_journal_year 2000
_chemical_formula_moiety 'C20 H22 Cl Cu N4 O2 1+, Cl 1-'
_chemical_formula_sum 'C20 H22 Cl2 Cu N4 O2'
_chemical_formula_weight 484.9
_space_group_IT_number 14
_symmetry_cell_setting monoclinic
_symmetry_space_group_name_Hall '-P 2ybc'
_symmetry_space_group_name_H-M 'P 1 21/c 1'
_atom_type_scat_source 'International Tables for X-ray Crystallography, Vol. IV'
_audit_creation_method 'RAELSPUB and manual entry'
_cell_angle_alpha 90
_cell_angle_beta 105.85(2)
_cell_angle_gamma 90
_cell_formula_units_Z 4
_cell_length_a 8.204(5)
_cell_length_b 16.174(3)
_cell_length_c 16.453(9)
_cell_measurement_reflns_used 10
_cell_measurement_temperature 294
_cell_measurement_theta_max 11
_cell_measurement_theta_min 9
_cell_volume 2100.2(18)
_diffrn_measurement_device_type 'Nonius CAD-4'
_diffrn_measurement_method \w--2\q
_diffrn_radiation_type 'Mo K\a'
_diffrn_radiation_wavelength 0.71073
_diffrn_reflns_av_R_equivalents 0.015
_diffrn_reflns_limit_h_max 8
_diffrn_reflns_limit_h_min -8
_diffrn_reflns_limit_k_max 17
_diffrn_reflns_limit_k_min 0
_diffrn_reflns_limit_l_max 17
_diffrn_reflns_limit_l_min 0
_diffrn_reflns_number 2850
_diffrn_reflns_theta_max 23
_diffrn_standards_decay_% 0
_diffrn_standards_interval_time 30min
_diffrn_standards_number 1
_exptl_absorpt_coefficient_mu 1.321
_exptl_absorpt_correction_T_max 0.90
_exptl_absorpt_correction_T_min 0.86
_exptl_absorpt_correction_type analytical
_exptl_absorpt_process_details '(DeMeulenaer & Tompa, 1965)'
_exptl_crystal_density_diffrn 1.53
_exptl_crystal_density_method 'not measured'
_exptl_crystal_description prism
_exptl_crystal_F_000 996.0
_exptl_crystal_size_max 0.12
_exptl_crystal_size_mid 0.09
_exptl_crystal_size_min 0.09
_refine_diff_density_max 0.56
_refine_diff_density_min -0.56
_refine_ls_extinction_method none
_refine_ls_goodness_of_fit_ref 1.47
_refine_ls_hydrogen_treatment noref
_refine_ls_number_parameters 262
_refine_ls_number_reflns 1826
_refine_ls_R_factor_gt 0.029
_refine_ls_shift/su_max 0.010
_refine_ls_structure_factor_coef F
_refine_ls_weighting_details 'w = 1/[\s^2^(F) + 0.0016F^2^]'
_refine_ls_weighting_scheme calc
_refine_ls_wR_factor_ref 0.039
_reflns_number_gt 1826
_reflns_number_total 2738
_reflns_threshold_expression I>3\s(I)
_cod_data_source_file b000092m.txt
_cod_data_source_block COMPOUND2
_cod_depositor_comments
;
 Changing the _atom_site_occupancy data item value from '?' to '1'
 for all fully occupied atom sites.

 Antanas Vaitkus,
 2017-02-09
;
_cod_original_cell_volume 2100(2)
_cod_original_sg_symbol_H-M 'P 21/c'
_cod_database_code 7009334

loop_
_symmetry_equiv_pos_site_id
_symmetry_equiv_pos_as_xyz
1 x,y,z
2 -x,1/2+y,1/2-z
3 -x,-y,-z
4 x,1/2-y,1/2+z

loop_
_atom_site_label
_atom_site_fract_x
_atom_site_fract_y
_atom_site_fract_z
_atom_site_U_iso_or_equiv
_atom_site_adp_type
_atom_site_type_symbol
_atom_site_occupancy
Cu 0.56899(6) 0.53722(3) 0.13882(3) 0.0328(2) Uani Cu 1
Cl1 0.75737(14) 0.50403(8) 0.06739(7) 0.0438(3) Uani Cl 1
O1 1.0859(4) 0.4795(2) 0.3424(2) 0.058(1) Uani O 1
O2 1.0257(4) 0.7301(2) 0.2082(2) 0.060(1) Uani O 1
N1 0.6527(4) 0.5292(2) 0.2809(2) 0.0322(9) Uani N 1
N2 0.5884(4) 0.6631(2) 0.1302(2) 0.0324(9) Uani N 1
N3 0.4635(5) 0.4249(2) 0.1290(2) 0.0369(9) Uani N 1
N4 0.3482(4) 0.5727(2) 0.1653(2) 0.0351(9) Uani N 1
C1 0.3875(5) 0.6058(3) 0.2522(3) 0.039(1) Uani C 1
C2 0.5313(5) 0.5613(3) 0.3124(3) 0.033(1) Uani C 1
C3 0.5415(6) 0.5597(3) 0.3977(3) 0.038(1) Uani C 1
C4 0.6809(6) 0.5216(3) 0.4520(3) 0.044(1) Uani C 1
C5 0.8018(6) 0.4858(3) 0.4199(3) 0.041(1) Uani C 1
C6 0.7859(5) 0.4917(3) 0.3337(3) 0.036(1) Uani C 1
C7 0.9187(6) 0.4568(3) 0.2962(3) 0.048(1) Uani C 1
C8 0.2883(5) 0.6395(3) 0.1030(3) 0.041(1) Uani C 1
C9 0.4322(5) 0.6986(3) 0.1086(3) 0.035(1) Uani C 1
C10 0.4104(6) 0.7821(3) 0.0978(3) 0.053(1) Uani C 1
C11 0.5493(7) 0.8315(3) 0.1103(4) 0.064(2) Uani C 1
C12 0.7073(6) 0.7971(3) 0.1351(4) 0.056(1) Uani C 1
C13 0.7252(5) 0.7125(3) 0.1444(3) 0.040(1) Uani C 1
C14 0.8952(6) 0.6726(3) 0.1729(4) 0.055(2) Uani C 1
C15 0.2283(6) 0.5027(3) 0.1532(4) 0.051(1) Uani C 1
C16 0.3027(6) 0.4234(3) 0.1357(3) 0.040(1) Uani C 1
C17 0.2110(7) 0.3503(4) 0.1260(4) 0.063(2) Uani C 1
C18 0.2862(9) 0.2773(4) 0.1082(4) 0.078(2) Uani C 1
C19 0.4504(8) 0.2802(3) 0.1031(4) 0.068(2) Uani C 1
C20 0.5356(6) 0.3546(3) 0.1134(3) 0.048(1) Uani C 1
Cl2 1.11771(15) 0.66719(9) 0.39263(8) 0.0576(4) Uani Cl 1
HO1 1.0960 0.5393 0.3584 0.058 Uani H 1
HO2 1.0555 0.7098 0.2679 0.060 Uani H 1
H1C1 0.2843 0.6006 0.2730 0.039 Uani H 1
H2C1 0.4185 0.6655 0.2509 0.039 Uani H 1
HC3 0.4509 0.5853 0.4196 0.038 Uani H 1
HC4 0.6932 0.5203 0.5141 0.044 Uani H 1
HC5 0.9000 0.4559 0.4580 0.041 Uani H 1
H1C7 0.8973 0.4775 0.2370 0.048 Uani H 1
H2C7 0.9098 0.3951 0.2957 0.048 Uani H 1
H1C8 0.1914 0.6692 0.1159 0.041 Uani H 1
H2C8 0.2506 0.6155 0.0449 0.041 Uani H 1
HC10 0.2940 0.8065 0.0808 0.053 Uani H 1
HC11 0.5359 0.8926 0.1014 0.064 Uani H 1
HC12 0.8100 0.8333 0.1466 0.056 Uani H 1
H1C14 0.9208 0.6454 0.1232 0.055 Uani H 1
H2C14 0.8925 0.6300 0.2165 0.055 Uani H 1
H1C15 0.1283 0.5157 0.1045 0.051 Uani H 1
H2C15 0.1904 0.4962 0.2056 0.051 Uani H 1
HC17 0.0927 0.3497 0.1318 0.063 Uani H 1
HC18 0.2217 0.2241 0.0992 0.078 Uani H 1
HC19 0.5080 0.2286 0.0921 0.068 Uani H 1
HC20 0.6548 0.3561 0.1091 0.048 Uani H 1

loop_
_atom_site_aniso_label
_atom_site_aniso_U_11
_atom_site_aniso_U_22
_atom_site_aniso_U_33
_atom_site_aniso_U_12
_atom_site_aniso_U_13
_atom_site_aniso_U_23
_atom_site_aniso_type_symbol
Cu 0.0282(3) 0.0330(3) 0.0391(3) 0.0023(3) 0.0125(2) -0.0024(3) Cu
Cl1 0.0386(7) 0.0510(8) 0.0467(7) 0.0026(6) 0.0199(5) -0.0070(6) Cl
O1 0.038(2) 0.063(3) 0.069(2) 0.009(2) 0.010(2) -0.001(2) O
O2 0.040(2) 0.060(2) 0.077(3) -0.014(2) 0.007(2) 0.004(2) O
N1 0.030(2) 0.032(2) 0.034(2) 0.000(2) 0.008(2) 0.000(2) N
N2 0.025(2) 0.033(2) 0.039(2) 0.005(2) 0.008(2) 0.000(2) N
N3 0.041(2) 0.034(2) 0.037(2) -0.001(2) 0.012(2) -0.001(2) N
N4 0.028(2) 0.036(2) 0.042(2) 0.002(2) 0.011(2) -0.001(2) N
C1 0.037(3) 0.050(3) 0.033(3) 0.011(2) 0.014(2) 0.001(2) C
C2 0.031(3) 0.027(3) 0.041(3) -0.003(2) 0.010(2) 0.001(2) C
C3 0.038(3) 0.038(3) 0.040(3) -0.006(2) 0.015(2) 0.001(2) C
C4 0.049(3) 0.048(3) 0.036(3) -0.013(3) 0.013(3) 0.002(2) C
C5 0.042(3) 0.043(3) 0.035(3) -0.005(2) 0.002(2) 0.010(2) C
C6 0.029(3) 0.030(3) 0.045(3) -0.003(2) 0.002(2) 0.000(2) C
C7 0.034(3) 0.055(3) 0.050(3) 0.013(3) 0.004(2) 0.003(3) C
C8 0.033(3) 0.047(3) 0.040(3) 0.009(2) 0.007(2) 0.002(2) C
C9 0.036(3) 0.038(3) 0.032(3) 0.002(2) 0.008(2) 0.002(2) C
C10 0.046(3) 0.043(3) 0.066(4) 0.016(3) 0.009(3) 0.011(3) C
C11 0.056(4) 0.038(3) 0.090(4) 0.007(3) 0.009(3) 0.017(3) C
C12 0.050(3) 0.037(3) 0.079(4) -0.006(3) 0.014(3) 0.007(3) C
C13 0.033(3) 0.041(3) 0.046(3) -0.002(2) 0.010(2) 0.001(2) C
C14 0.032(3) 0.048(3) 0.082(4) -0.007(2) 0.011(3) -0.003(3) C
C15 0.035(3) 0.046(3) 0.077(4) -0.003(3) 0.023(3) -0.003(3) C
C16 0.039(3) 0.041(3) 0.038(3) -0.005(2) 0.009(2) 0.004(2) C
C17 0.058(4) 0.059(4) 0.074(4) -0.019(3) 0.025(3) 0.003(3) C
C18 0.102(5) 0.036(4) 0.101(5) -0.019(4) 0.036(4) -0.006(3) C
C19 0.091(5) 0.040(4) 0.082(4) -0.008(3) 0.039(4) 0.001(3) C
C20 0.052(3) 0.040(3) 0.055(3) 0.008(3) 0.019(3) 0.006(3) C
Cl2 0.0492(8) 0.070(1) 0.0531(8) 0.0038(7) 0.0132(6) -0.0050(7) Cl

loop_
_geom_angle_atom_site_label_1
_geom_angle_atom_site_label_2
_geom_angle_atom_site_label_3
_geom_angle
_geom_angle_site_symmetry_1
_geom_angle_site_symmetry_2
_geom_angle_site_symmetry_3
_geom_angle_publ_flag
Cl1 Cu N1 118.1(1) 1_555 1_555 1_555 no
Cl1 Cu N2 97.1(1) 1_555 1_555 1_555 no
Cl1 Cu N3 94.9(1) 1_555 1_555 1_555 no
Cl1 Cu N4 161.5(1) 1_555 1_555 1_555 no
N1 Cu N2 96.9(1) 1_555 1_555 1_555 no
N1 Cu N3 92.0(1) 1_555 1_555 1_555 no
N1 Cu N4 80.4(1) 1_555 1_555 1_555 no
N2 Cu N3 159.5(1) 1_555 1_555 1_555 no
N2 Cu N4 80.0(1) 1_555 1_555 1_555 no
N3 Cu N4 83.3(1) 1_555 1_555 1_555 no
Cu N1 C2 109.3(3) 1_555 1_555 1_555 no
Cu N1 C6 131.4(3) 1_555 1_555 1_555 no
C2 N1 C6 118.9(4) 1_555 1_555 1_555 no
Cu N2 C9 110.6(3) 1_555 1_555 1_555 no
Cu N2 C13 130.9(3) 1_555 1_555 1_555 no
C9 N2 C13 118.5(4) 1_555 1_555 1_555 no
Cu N3 C16 114.8(3) 1_555 1_555 1_555 no
Cu N3 C20 125.7(3) 1_555 1_555 1_555 no
C16 N3 C20 119.5(4) 1_555 1_555 1_555 no
Cu N4 C1 109.5(2) 1_555 1_555 1_555 no
Cu N4 C8 101.7(2) 1_555 1_555 1_555 no
Cu N4 C15 110.5(3) 1_555 1_555 1_555 no
C1 N4 C8 110.5(3) 1_555 1_555 1_555 no
C1 N4 C15 111.7(4) 1_555 1_555 1_555 no
C8 N4 C15 112.6(4) 1_555 1_555 1_555 no
N4 C1 C2 112.9(4) 1_555 1_555 1_555 no
N1 C2 C1 117.5(4) 1_555 1_555 1_555 no
N1 C2 C3 122.5(4) 1_555 1_555 1_555 no
C1 C2 C3 119.8(4) 1_555 1_555 1_555 no
C2 C3 C4 118.2(4) 1_555 1_555 1_555 no
C3 C4 C5 119.6(4) 1_555 1_555 1_555 no
C4 C5 C6 119.2(4) 1_555 1_555 1_555 no
N1 C6 C5 121.6(4) 1_555 1_555 1_555 no
N1 C6 C7 117.3(4) 1_555 1_555 1_555 no
C5 C6 C7 121.1(4) 1_555 1_555 1_555 no
O1 C7 C6 112.7(4) 1_555 1_555 1_555 no
N4 C8 C9 108.4(3) 1_555 1_555 1_555 no
N2 C9 C8 114.6(4) 1_555 1_555 1_555 no
N2 C9 C10 122.1(4) 1_555 1_555 1_555 no
C8 C9 C10 123.2(4) 1_555 1_555 1_555 no
C9 C10 C11 119.1(4) 1_555 1_555 1_555 no
C10 C11 C12 119.6(5) 1_555 1_555 1_555 no
C11 C12 C13 120.0(5) 1_555 1_555 1_555 no
N2 C13 C12 120.7(4) 1_555 1_555 1_555 no
N2 C13 C14 117.6(4) 1_555 1_555 1_555 no
C12 C13 C14 121.7(4) 1_555 1_555 1_555 no
O2 C14 C13 112.5(4) 1_555 1_555 1_555 no
N4 C15 C16 113.3(4) 1_555 1_555 1_555 no
N3 C16 C15 117.5(4) 1_555 1_555 1_555 no
N3 C16 C17 121.1(5) 1_555 1_555 1_555 no
C15 C16 C17 121.4(4) 1_555 1_555 1_555 no
C16 C17 C18 119.1(5) 1_555 1_555 1_555 no
C17 C18 C19 118.6(5) 1_555 1_555 1_555 no
C18 C19 C20 119.7(5) 1_555 1_555 1_555 no
N3 C20 C19 121.9(5) 1_555 1_555 1_555 no

loop_
_geom_bond_atom_site_label_1
_geom_bond_atom_site_label_2
_geom_bond_distance
_geom_bond_site_symmetry_1
_geom_bond_site_symmetry_2
_geom_bond_publ_flag
Cu Cl1 2.247(1) 1_555 1_555 no
Cu N1 2.253(3) 1_555 1_555 no
Cu N2 2.051(3) 1_555 1_555 no
Cu N3 2.000(4) 1_555 1_555 no
Cu N4 2.057(3) 1_555 1_555 no
O1 C7 1.423(5) 1_555 1_555 no
O2 C14 1.418(5) 1_555 1_555 no
N1 C2 1.346(5) 1_555 1_555 no
N1 C6 1.342(5) 1_555 1_555 no
N2 C9 1.359(5) 1_555 1_555 no
N2 C13 1.344(5) 1_555 1_555 no
N3 C16 1.354(6) 1_555 1_555 no
N3 C20 1.338(6) 1_555 1_555 no
N4 C1 1.478(5) 1_555 1_555 no
N4 C8 1.477(6) 1_555 1_555 no
N4 C15 1.477(6) 1_555 1_555 no
C1 C2 1.501(6) 1_555 1_555 no
C2 C3 1.383(6) 1_555 1_555 no
C3 C4 1.389(7) 1_555 1_555 no
C4 C5 1.372(7) 1_555 1_555 no
C5 C6 1.392(6) 1_555 1_555 no
C6 C7 1.500(6) 1_555 1_555 no
C8 C9 1.502(6) 1_555 1_555 no
C9 C10 1.368(6) 1_555 1_555 no
C10 C11 1.361(7) 1_555 1_555 no
C11 C12 1.366(7) 1_555 1_555 no
C12 C13 1.381(7) 1_555 1_555 no
C13 C14 1.491(6) 1_555 1_555 no
C15 C16 1.483(7) 1_555 1_555 no
C16 C17 1.387(7) 1_555 1_555 no
C17 C18 1.400(8) 1_555 1_555 no
C18 C19 1.373(8) 1_555 1_555 no
C19 C20 1.379(7) 1_555 1_555 no
